data_4328773
loop_
_publ_author_name
'Xing-Jun Li'
'Fei-Long Jiang'
'Ming-Yan Wu'
'Shu-Quan Zhang'
'You-Fu Zhou'
'Mao-Chun Hong'

_publ_section_title
;
 Self-Assembly of Discrete M6L8 Coordination Cages Based on a
 Conformationally Flexible Tripodal Phosphoric Triamide Ligand
;
_journal_name_full 'Inorganic Chemistry'
_journal_page_first 4116
_journal_page_last 4122
_journal_paper_doi 10.1021/ic202373a
_journal_volume 51
_journal_year 2012
_chemical_formula_moiety '(C120 H144 N48 Ni6 O20 P8), 12(Cl O4), 57(H2 O)'
_chemical_formula_sum 'C120 H258 Cl12 N48 Ni6 O125 P8'
_chemical_formula_weight 5398.99
_chemical_name_systematic
; 
 ? 
;
_space_group_IT_number 220
_symmetry_cell_setting cubic
_symmetry_space_group_name_Hall 'I -4bd 2c 3'
_symmetry_space_group_name_H-M 'I -4 3 d'
_atom_sites_solution_hydrogens geom
_atom_sites_solution_primary direct
_atom_sites_solution_secondary difmap
_audit_creation_method SHELXL-97
_cell_angle_alpha 90.00
_cell_angle_beta 90.00
_cell_angle_gamma 90.00
_cell_formula_units_Z 16
_cell_length_a 45.214(5)
_cell_length_b 45.214(5)
_cell_length_c 45.214(5)
_cell_measurement_temperature 173(2)
_cell_measurement_theta_max 27.4680
_cell_measurement_theta_min 2.2947
_cell_volume 92431(18)
_computing_cell_refinement 'CrystalClear (Rigaku Inc., 2007)'
_computing_data_collection 'CrystalClear (Rigaku Inc., 2007)'
_computing_data_reduction 'CrystalClear (Rigaku Inc., 2007)'
_computing_molecular_graphics 'Bruker SHELXTL'
_computing_publication_material 'Bruker SHELXTL'
_computing_structure_refinement 'SHELXL-97 (Sheldrick, 1997)'
_computing_structure_solution 'SHELXS-97 (Sheldrick, 1990)'
_diffrn_ambient_temperature 173(2)
_diffrn_measured_fraction_theta_full 0.995
_diffrn_measured_fraction_theta_max 0.995
_diffrn_measurement_device_type 'Synchrotron Radiation Facility'
_diffrn_measurement_method '\w scan'
_diffrn_radiation_monochromator graphite
_diffrn_radiation_source 'fine-focus sealed tube'
_diffrn_radiation_type MoK\a
_diffrn_radiation_wavelength 0.70
_diffrn_reflns_av_R_equivalents 0.0251
_diffrn_reflns_av_sigmaI/netI 0.0182
_diffrn_reflns_limit_h_max 53
_diffrn_reflns_limit_h_min 0
_diffrn_reflns_limit_k_max 38
_diffrn_reflns_limit_k_min -37
_diffrn_reflns_limit_l_max 53
_diffrn_reflns_limit_l_min 0
_diffrn_reflns_number 39903
_diffrn_reflns_theta_full 24.99
_diffrn_reflns_theta_max 24.99
_diffrn_reflns_theta_min 1.69
_exptl_absorpt_coefficient_mu 0.787
_exptl_absorpt_correction_T_max 1.000
_exptl_absorpt_correction_T_min 0.819
_exptl_absorpt_correction_type multi-scan
_exptl_absorpt_process_details 'Sphere (Rigaku CrystalClear)'
_exptl_crystal_colour blue
_exptl_crystal_density_diffrn 1.552
_exptl_crystal_description cubic
_exptl_crystal_F_000 43249.6
_exptl_crystal_size_max 0.25
_exptl_crystal_size_mid 0.25
_exptl_crystal_size_min 0.25
_refine_diff_density_max 2.272
_refine_diff_density_min -1.272
_refine_diff_density_rms 0.173
_refine_ls_abs_structure_details 'Flack H D (1983), Acta Cryst. A39, 876-881'
_refine_ls_abs_structure_Flack 0(10)
_refine_ls_extinction_coef 0.000094(15)
_refine_ls_extinction_expression Fc^*^=kFc[1+0.001xFc^2^\l^3^/sin(2\q)]^-1/4^
_refine_ls_extinction_method SHELXL
_refine_ls_goodness_of_fit_ref 1.028
_refine_ls_hydrogen_treatment constr
_refine_ls_matrix_type full
_refine_ls_number_parameters 1007
_refine_ls_number_reflns 13517
_refine_ls_number_restraints 16
_refine_ls_restrained_S_all 1.032
_refine_ls_R_factor_all 0.0880
_refine_ls_R_factor_gt 0.0856
_refine_ls_shift/su_max 0.019
_refine_ls_shift/su_mean 0.003
_refine_ls_structure_factor_coef Fsqd
_refine_ls_weighting_details 'calc w=1/[\s^2^(Fo^2^)+(0.1950P)^2^+463.5642P] where P=(Fo^2^+2Fc^2^)/3'
_refine_ls_weighting_scheme calc
_refine_ls_wR_factor_gt 0.2432
_refine_ls_wR_factor_ref 0.2498
_reflns_number_gt 13090
_reflns_number_total 13517
_reflns_threshold_expression >2sigma(I)
_cod_data_source_file ic202373a_si_002_1.cif
_cod_data_source_block compound1
_cod_database_code 4328773

loop_
_symmetry_equiv_pos_as_xyz
'x, y, z'
'y+1/4, -x+3/4, -z+1/4'
'-x, -y+1/2, z'
'-y+1/4, x+1/4, -z+3/4'
'-x+1/4, z+1/4, -y+3/4'
'x, -y, -z+1/2'
'-x+3/4, -z+1/4, y+1/4'
'-z+3/4, -y+1/4, x+1/4'
'-x+1/2, y, -z'
'z+1/4, -y+3/4, -x+1/4'
'z, x, y'
'y, z, x'
'-y, -z+1/2, x'
'z, -x, -y+1/2'
'-y+1/2, z, -x'
'-z, -x+1/2, y'
'-z+1/2, x, -y'
'y, -z, -x+1/2'
'-y+3/4, -x+1/4, z+1/4'
'y+1/4, x+1/4, z+1/4'
'x+1/4, -z+3/4, -y+1/4'
'x+1/4, z+1/4, y+1/4'
'-z+1/4, y+1/4, -x+3/4'
'z+1/4, y+1/4, x+1/4'
'x+1/2, y+1/2, z+1/2'
'y+3/4, -x+5/4, -z+3/4'
'-x+1/2, -y+1, z+1/2'
'-y+3/4, x+3/4, -z+5/4'
'-x+3/4, z+3/4, -y+5/4'
'x+1/2, -y+1/2, -z+1'
'-x+5/4, -z+3/4, y+3/4'
'-z+5/4, -y+3/4, x+3/4'
'-x+1, y+1/2, -z+1/2'
'z+3/4, -y+5/4, -x+3/4'
'z+1/2, x+1/2, y+1/2'
'y+1/2, z+1/2, x+1/2'
'-y+1/2, -z+1, x+1/2'
'z+1/2, -x+1/2, -y+1'
'-y+1, z+1/2, -x+1/2'
'-z+1/2, -x+1, y+1/2'
'-z+1, x+1/2, -y+1/2'
'y+1/2, -z+1/2, -x+1'
'-y+5/4, -x+3/4, z+3/4'
'y+3/4, x+3/4, z+3/4'
'x+3/4, -z+5/4, -y+3/4'
'x+3/4, z+3/4, y+3/4'
'-z+3/4, y+3/4, -x+5/4'
'z+3/4, y+3/4, x+3/4'

loop_
_atom_site_label
_atom_site_type_symbol
_atom_site_fract_x
_atom_site_fract_y
_atom_site_fract_z
_atom_site_U_iso_or_equiv
_atom_site_adp_type
_atom_site_occupancy
_atom_site_symmetry_multiplicity
_atom_site_calc_flag
_atom_site_refinement_flags
_atom_site_disorder_assembly
_atom_site_disorder_group
Ni1 Ni 0.979315(18) 0.619921(17) 0.02382(2) 0.0304(2) Uani 1 1 d . . .
Ni2 Ni 0.833782(14) 0.478150(15) 0.024948(16) 0.0194(2) Uani 1 1 d . . .
P3 P 0.89766(3) 0.39766(3) 0.10234(3) 0.0161(5) Uani 1 3 d S . .
P4 P 0.90031(3) 0.55500(3) 0.10353(4) 0.0244(4) Uani 1 1 d . . .
P5 P 0.89796(4) 0.55672(4) -0.05305(4) 0.0290(4) Uani 1 1 d . . .
P1 P 1.05686(3) 0.55686(3) -0.05686(3) 0.0239(6) Uani 1 3 d S . .
O5 O 0.87956(9) 0.47765(10) 0.02428(10) 0.0286(9) Uani 1 1 d . . .
O7 O 0.91650(9) 0.41650(9) 0.08350(9) 0.0229(15) Uani 1 3 d S . .
O2 O 0.97929(12) 0.57411(10) 0.02304(13) 0.0400(11) Uani 1 1 d . . .
O1 O 1.03793(10) 0.53793(10) -0.03793(10) 0.0282(16) Uani 1 3 d S . .
O4 O 0.91662(10) 0.53817(10) -0.03407(10) 0.0305(10) Uani 1 1 d . . .
O8 O 0.91880(10) 0.53562(10) 0.08434(11) 0.0318(11) Uani 1 1 d . . .
O6 O 0.78711(9) 0.47849(9) 0.02587(10) 0.0281(9) Uani 1 1 d . . .
C12 C 0.93827(15) 0.60174(15) -0.06082(17) 0.0329(15) Uani 1 1 d . . .
O3 O 0.97934(12) 0.66622(11) 0.02418(13) 0.0457(13) Uani 1 1 d . . .
N14 N 0.87218(11) 0.37991(10) 0.08399(10) 0.0192(9) Uani 1 1 d . . .
H14 H 0.8705 0.3609 0.0879 0.023 Uiso 1 1 calc R . .
N15 N 1.07579(11) 0.58164(12) -0.03844(11) 0.0245(10) Uani 1 1 d . . .
H15 H 1.0947 0.5831 -0.0427 0.029 Uiso 1 1 calc R . .
N16 N 0.96790(13) 0.62013(13) -0.02137(13) 0.0322(12) Uani 1 1 d . . .
N17 N 0.96832(11) 0.52094(12) 0.16737(11) 0.0245(10) Uani 1 1 d . . .
C18 C 0.89394(14) 0.59997(14) 0.06339(15) 0.0265(12) Uani 1 1 d . . .
N19 N 0.88216(12) 0.58031(12) 0.08487(13) 0.0299(12) Uani 1 1 d . . .
H19 H 0.8631 0.5819 0.0886 0.036 Uiso 1 1 calc R . .
N20 N 0.91660(14) 0.58214(13) -0.07095(14) 0.0362(13) Uani 1 1 d . . .
H20 H 0.9123 0.5837 -0.0899 0.043 Uiso 1 1 calc R . .
C21 C 0.91486(16) 0.63912(14) 0.02304(16) 0.0341(14) Uani 1 1 d . . .
H21 H 0.9222 0.6530 0.0091 0.041 Uiso 1 1 calc R . .
N22 N 0.87483(11) 0.53689(11) 0.12188(12) 0.0253(11) Uani 1 1 d . . .
H22 H 0.8736 0.5405 0.1410 0.030 Uiso 1 1 calc R . .
N24 N 0.93113(14) 0.49073(12) -0.11970(13) 0.0355(13) Uani 1 1 d . . .
N25 N 0.91927(12) 0.57324(12) 0.12860(13) 0.0302(12) Uani 1 1 d . . .
H25 H 0.9157 0.5923 0.1299 0.036 Uiso 1 1 calc R . .
N26 N 1.02467(13) 0.62029(12) 0.01247(14) 0.0337(13) Uani 1 1 d . . .
N28 N 0.83462(11) 0.48822(10) 0.07045(11) 0.0216(9) Uani 1 1 d . . .
C30 C 0.85153(12) 0.42151(12) 0.05594(12) 0.0199(10) Uani 1 1 d . . .
H30 H 0.8636 0.4348 0.0668 0.024 Uiso 1 1 calc R . .
N31 N 0.87275(14) 0.57528(12) -0.03399(14) 0.0357(13) Uani 1 1 d . . .
H31 H 0.8718 0.5944 -0.0376 0.043 Uiso 1 1 calc R . .
N32 N 0.87981(13) 0.53828(13) -0.07780(13) 0.0349(13) Uani 1 1 d . . .
H32 H 0.8606 0.5413 -0.0782 0.042 Uiso 1 1 calc R . .
C33 C 0.81650(12) 0.41339(13) 0.02000(14) 0.0236(12) Uani 1 1 d . . .
H33 H 0.8037 0.4210 0.0052 0.028 Uiso 1 1 calc R . .
N34 N 0.83408(12) 0.52356(10) 0.01508(12) 0.0244(10) Uani 1 1 d . . .
C35 C 0.85268(11) 0.39136(12) 0.06274(11) 0.0169(10) Uani 1 1 d . . .
C36 C 0.91199(19) 0.47787(15) -0.13802(17) 0.0411(17) Uani 1 1 d . . .
H36 H 0.9189 0.4628 -0.1509 0.049 Uiso 1 1 calc R . .
C37 C 0.81527(14) 0.54222(14) 0.02919(14) 0.0280(12) Uani 1 1 d . . .
H37 H 0.8025 0.5347 0.0441 0.034 Uiso 1 1 calc R . .
C38 C 0.98170(17) 0.63824(16) -0.04078(18) 0.0402(16) Uani 1 1 d . . .
H38 H 0.9967 0.6511 -0.0337 0.048 Uiso 1 1 calc R . .
N39 N 0.83395(10) 0.43224(11) 0.03465(10) 0.0210(9) Uani 1 1 d . . .
C40 C 0.85402(13) 0.50825(13) 0.08122(13) 0.0228(11) Uani 1 1 d . . .
H40 H 0.8677 0.5171 0.0680 0.027 Uiso 1 1 calc R . .
C41 C 0.95460(15) 0.58049(15) 0.16805(17) 0.0367(15) Uani 1 1 d . . .
H41 H 0.9500 0.6010 0.1684 0.044 Uiso 1 1 calc R . .
C42 C 0.94820(13) 0.53198(13) 0.14860(14) 0.0261(12) Uani 1 1 d . . .
H42 H 0.9388 0.5190 0.1350 0.031 Uiso 1 1 calc R . .
C43 C 0.92308(15) 0.60090(14) 0.05554(15) 0.0308(13) Uani 1 1 d . . .
H43 H 0.9363 0.5874 0.0647 0.037 Uiso 1 1 calc R . .
C44 C 0.94680(15) 0.60205(14) -0.03162(16) 0.0335(14) Uani 1 1 d . . .
H44 H 0.9374 0.5889 -0.0182 0.040 Uiso 1 1 calc R . .
C45 C 0.87387(15) 0.62018(15) 0.04990(15) 0.0316(13) Uani 1 1 d . . .
H45 H 0.8535 0.6202 0.0549 0.038 Uiso 1 1 calc R . .
C46 C 1.07272(16) 0.63979(16) 0.01893(16) 0.0363(15) Uani 1 1 d . . .
H46 H 1.0853 0.6536 0.0285 0.044 Uiso 1 1 calc R . .
C47 C 0.89068(16) 0.51821(14) -0.09863(15) 0.0334(14) Uani 1 1 d . . .
C48 C 0.98193(14) 0.53921(15) 0.18668(14) 0.0297(13) Uani 1 1 d . . .
H48 H 0.9961 0.5314 0.2001 0.036 Uiso 1 1 calc R . .
C49 C 0.94070(13) 0.56169(14) 0.14842(15) 0.0271(12) Uani 1 1 d . . .
C50 C 0.85471(13) 0.51624(12) 0.11029(13) 0.0222(11) Uani 1 1 d . . .
C51 C 0.81434(15) 0.57213(14) 0.02212(15) 0.0315(13) Uani 1 1 d . . .
H51 H 0.8005 0.5847 0.0317 0.038 Uiso 1 1 calc R . .
C53 C 0.97498(17) 0.63866(15) -0.06993(19) 0.0418(18) Uani 1 1 d . . .
H53 H 0.9852 0.6515 -0.0831 0.050 Uiso 1 1 calc R . .
C54 C 0.83449(12) 0.37210(13) 0.04721(13) 0.0233(11) Uani 1 1 d . . .
H54 H 0.8345 0.3515 0.0515 0.028 Uiso 1 1 calc R . .
C55 C 1.03490(14) 0.60204(14) -0.00860(15) 0.0283(13) Uani 1 1 d . . .
H55 H 1.0214 0.5894 -0.0186 0.034 Uiso 1 1 calc R . .
C56 C 1.06469(14) 0.60104(13) -0.01625(14) 0.0270(12) Uani 1 1 d . . .
N58 N 0.93407(12) 0.62020(12) 0.03537(13) 0.0308(11) Uani 1 1 d . . .
C59 C 0.87102(18) 0.50494(17) -0.11896(18) 0.0449(18) Uani 1 1 d . . .
H59 H 0.8505 0.5092 -0.1189 0.054 Uiso 1 1 calc R . .
C60 C 0.83397(15) 0.50318(15) 0.12992(14) 0.0318(13) Uani 1 1 d . . .
H60 H 0.8339 0.5083 0.1503 0.038 Uiso 1 1 calc R . .
C61 C 0.92012(15) 0.51026(14) -0.10029(15) 0.0336(14) Uani 1 1 d . . .
H61 H 0.9335 0.5192 -0.0868 0.040 Uiso 1 1 calc R . .
C7 C 0.97554(16) 0.56874(16) 0.18721(17) 0.0372(15) Uani 1 1 d . . .
H7 H 0.9855 0.5813 0.2008 0.045 Uiso 1 1 calc R . .
C13 C 0.81631(12) 0.38355(13) 0.02542(14) 0.0247(12) Uani 1 1 d . . .
H13 H 0.8038 0.3708 0.0143 0.030 Uiso 1 1 calc R . .
C19 C 0.88499(15) 0.63963(14) 0.02942(15) 0.0318(14) Uani 1 1 d . . .
H19A H 0.8723 0.6533 0.0197 0.038 Uiso 1 1 calc R . .
C17 C 0.8833(2) 0.48539(18) -0.1390(2) 0.052(2) Uani 1 1 d . . .
H17 H 0.8710 0.4770 -0.1538 0.063 Uiso 1 1 calc R . .
C22 C 1.08417(14) 0.62064(15) -0.00276(14) 0.0294(13) Uani 1 1 d . . .
H22A H 1.1045 0.6211 -0.0080 0.035 Uiso 1 1 calc R . .
C24 C 0.83347(16) 0.58369(14) 0.00123(15) 0.0330(14) Uani 1 1 d . . .
H24 H 0.8334 0.6042 -0.0033 0.040 Uiso 1 1 calc R . .
C25 C 0.85205(13) 0.53409(12) -0.00563(14) 0.0245(12) Uani 1 1 d . . .
H25A H 0.8647 0.5208 -0.0158 0.029 Uiso 1 1 calc R . .
C10 C 0.81482(14) 0.47614(14) 0.08884(14) 0.0295(13) Uani 1 1 d . . .
H10 H 0.8009 0.4624 0.0812 0.035 Uiso 1 1 calc R . .
C26 C 1.04359(17) 0.63844(16) 0.02623(17) 0.0396(16) Uani 1 1 d . . .
H26 H 1.0364 0.6508 0.0416 0.048 Uiso 1 1 calc R . .
C28 C 0.85293(15) 0.56444(13) -0.01301(14) 0.0283(13) Uani 1 1 d . . .
C34 C 0.81398(15) 0.48303(16) 0.11892(15) 0.0360(14) Uani 1 1 d . . .
H34 H 0.7999 0.4740 0.1316 0.043 Uiso 1 1 calc R . .
C39 C 0.95279(16) 0.61987(16) -0.08036(16) 0.0367(15) Uani 1 1 d . . .
H39 H 0.9478 0.6196 -0.1008 0.044 Uiso 1 1 calc R . .
Cl1 Cl 0.79048(7) 0.29973(6) 0.04265(6) 0.0741(8) Uani 1 1 d . . .
Cl2 Cl 1.15758(5) 0.66189(6) 0.00186(4) 0.0676(8) Uani 1 1 d . . .
Cl3 Cl 0.79777(5) 0.59695(5) 0.09941(6) 0.0582(6) Uani 1 1 d D . .
O34 O 0.81989(12) 0.57638(14) 0.09990(14) 0.0528(15) Uani 1 1 d . A .
O31A O 0.79207(14) 0.60882(16) 0.12869(16) 0.054(3) Uani 0.88(3) 1 d P A 1
O23 O 1.13307(17) 0.67670(15) -0.01404(14) 0.0617(17) Uani 1 1 d . . .
O21 O 1.16461(15) 0.63497(16) -0.01299(14) 0.0613(17) Uani 1 1 d . . .
O14 O 0.77614(15) 0.3234(2) 0.05845(15) 0.070(2) Uani 1 1 d . . .
O24 O 1.14793(17) 0.6539(2) 0.03132(13) 0.077(2) Uani 1 1 d . . .
O12 O 0.8008(3) 0.3081(2) 0.0144(2) 0.101(3) Uani 1 1 d . . .
O22 O 1.1822(2) 0.6816(3) 0.00316(19) 0.112(4) Uani 1 1 d . . .
O32 O 0.77198(16) 0.58532(19) 0.08759(17) 0.072(2) Uani 1 1 d . A .
O11 O 0.8187(3) 0.2954(3) 0.0588(3) 0.109(3) Uani 1 1 d . . .
O33 O 0.80726(17) 0.62193(17) 0.0817(2) 0.075(2) Uani 1 1 d . A .
O13 O 0.7754(4) 0.2740(3) 0.0459(4) 0.183(9) Uani 1 1 d . . .
Cl4 Cl 0.87856(9) 0.59630(10) -0.14006(8) 0.1134(17) Uani 1 1 d D . .
O41 O 0.90419(16) 0.57978(18) -0.13586(14) 0.068(2) Uani 1 1 d . F .
O42 O 0.8763(3) 0.6132(2) -0.16440(17) 0.111(4) Uani 1 1 d . F .
O43 O 0.8638(2) 0.6027(3) -0.11476(19) 0.117(4) Uani 1 1 d . F .
O18 O 0.97666(14) 0.47666(14) 0.02334(14) 0.045(2) Uani 1 3 d S . .
O15 O 1.13688(10) 0.58934(11) -0.05888(11) 0.0331(10) Uani 1 1 d . . .
O16 O 0.7500 0.52036(15) 0.0000 0.0342(14) Uani 1 2 d S . .
O10 O 0.86616(10) 0.31868(9) 0.10337(11) 0.0338(10) Uani 1 1 d . . .
O17 O 0.7500 0.43513(16) 0.0000 0.0412(17) Uani 1 2 d S . .
O25 O 0.82109(14) 0.55990(19) -0.08628(17) 0.070(2) Uani 1 1 d . . .
O19 O 0.72740(16) 0.55295(15) 0.04616(16) 0.0605(16) Uani 1 1 d . . .
O29 O 0.8669(2) 0.55508(18) 0.18452(15) 0.081(2) Uani 1 1 d . . .
O27 O 0.9173(3) 0.5222(3) 0.02506(19) 0.133(6) Uani 1 1 d . . .
O26 O 0.9776(2) 0.5354(3) 0.0669(3) 0.130(5) Uani 1 1 d . . .
O28 O 0.9300(3) 0.47644(19) 0.0865(3) 0.136(6) Uani 1 1 d . . .
O36 O 0.9793(2) 0.5400(3) -0.0249(3) 0.141(6) Uani 1 1 d . . .
O30A O 0.7382(2) 0.3813(3) 0.0275(3) 0.114(4) Uani 1 1 d . . .
O30B O 0.7365(3) 0.3498(3) 0.0213(3) 0.057(3) Uani 0.50 1 d P . .
O35 O 0.8037(3) 0.5607(2) 0.1708(2) 0.048(3) Uani 0.50 1 d PD B 1
O38 O 0.7540(3) 0.5116(3) 0.0805(4) 0.151(6) Uani 1 1 d . . .
O39 O 0.9482(3) 0.7044(3) 0.0608(4) 0.154(6) Uani 1 1 d D . .
O40 O 0.7565(5) 0.5249(3) 0.1399(3) 0.177(8) Uani 1 1 d . . .
O45 O 0.8921(4) 0.7123(3) 0.0539(4) 0.161(7) Uani 1 1 d . . .
O48 O 0.8994(3) 0.7760(3) 0.0626(3) 0.062(3) Uani 0.50 1 d P C 1
O48A O 0.9170(4) 0.7770(4) 0.0063(3) 0.079(5) Uani 0.50 1 d P D 2
O52 O 1.0044(4) 0.7057(3) 0.0574(5) 0.204(9) Uani 1 1 d D . .
O51 O 1.0242(10) 0.7498(4) 0.0235(6) 0.188(18) Uani 0.50 1 d P . .
O1WB O 0.7500 0.6250 0.0000 0.0108(12) Uani 1 4 d SU E 2
O32A O 0.8130(2) 0.5921(2) 0.1249(2) 0.095(3) Uani 1 1 d D A .
O3W O 1.0529(5) 0.6935(3) 0.0842(4) 0.087(5) Uani 0.50 1 d P . .
O44 O 0.8568(4) 0.5723(4) -0.1475(6) 0.124(9) Uani 0.50 1 d PDU F 1
O44A O 0.8908(3) 0.5916(3) -0.1554(3) 0.059(3) Uiso 0.50 1 d P F 2

loop_
_atom_site_aniso_label
_atom_site_aniso_U_11
_atom_site_aniso_U_22
_atom_site_aniso_U_33
_atom_site_aniso_U_23
_atom_site_aniso_U_13
_atom_site_aniso_U_12
Ni1 0.0271(4) 0.0219(4) 0.0424(5) -0.0034(3) 0.0103(4) -0.0039(3)
Ni2 0.0163(3) 0.0186(4) 0.0232(4) 0.0028(3) -0.0027(3) 0.0003(3)
P3 0.0161(5) 0.0161(5) 0.0161(5) -0.0008(5) -0.0008(5) 0.0008(5)
P4 0.0200(7) 0.0220(7) 0.0312(8) -0.0013(6) 0.0014(6) 0.0020(6)
P5 0.0299(8) 0.0256(8) 0.0316(8) 0.0102(7) -0.0007(7) -0.0037(7)
P1 0.0239(6) 0.0239(6) 0.0239(6) 0.0045(6) 0.0045(6) -0.0045(6)
O5 0.0202(19) 0.030(2) 0.035(2) -0.002(2) 0.0004(17) -0.0006(17)
O7 0.0229(15) 0.0229(15) 0.0229(15) 0.0044(16) 0.0044(16) -0.0044(16)
O2 0.041(3) 0.026(2) 0.054(3) -0.005(2) 0.011(3) -0.0003(19)
O1 0.0282(16) 0.0282(16) 0.0282(16) 0.0038(18) 0.0038(18) -0.0038(18)
O4 0.034(2) 0.027(2) 0.031(2) 0.0102(18) -0.0056(19) 0.0002(19)
O8 0.026(2) 0.026(2) 0.044(3) -0.0069(19) 0.0062(19) 0.0045(18)
O6 0.0214(19) 0.024(2) 0.038(2) 0.004(2) -0.0008(17) 0.0008(16)
C12 0.027(3) 0.024(3) 0.047(4) 0.007(3) 0.003(3) -0.003(2)
O3 0.047(3) 0.027(2) 0.062(3) -0.005(2) 0.021(3) -0.003(2)
N14 0.026(2) 0.0091(19) 0.022(2) 0.0042(17) -0.0085(19) -0.0015(17)
N15 0.021(2) 0.029(3) 0.023(2) -0.003(2) 0.0056(19) -0.002(2)
N16 0.030(3) 0.028(3) 0.038(3) 0.001(2) 0.010(2) -0.002(2)
N17 0.021(2) 0.028(3) 0.024(2) -0.004(2) 0.0011(19) -0.0048(19)
C18 0.027(3) 0.020(3) 0.033(3) 0.000(2) -0.005(2) 0.004(2)
N19 0.022(2) 0.026(3) 0.041(3) 0.002(2) 0.001(2) 0.006(2)
N20 0.041(3) 0.033(3) 0.035(3) 0.012(2) -0.003(2) -0.011(3)
C21 0.037(3) 0.024(3) 0.042(4) 0.008(3) 0.011(3) 0.007(3)
N22 0.026(3) 0.024(2) 0.026(2) -0.005(2) 0.001(2) 0.006(2)
N24 0.048(3) 0.027(3) 0.032(3) 0.006(2) -0.005(3) -0.011(2)
N25 0.030(3) 0.018(2) 0.043(3) -0.006(2) -0.006(2) 0.006(2)
N26 0.034(3) 0.021(2) 0.046(3) -0.007(2) 0.015(2) -0.007(2)
N28 0.020(2) 0.017(2) 0.029(2) 0.0012(18) 0.0024(19) 0.0012(18)
C30 0.019(2) 0.017(3) 0.023(3) -0.002(2) -0.001(2) 0.001(2)
N31 0.040(3) 0.024(3) 0.043(3) 0.017(2) 0.005(3) 0.003(2)
N32 0.033(3) 0.033(3) 0.039(3) 0.009(2) -0.001(2) -0.006(2)
C33 0.015(2) 0.021(3) 0.035(3) 0.002(2) -0.006(2) 0.000(2)
N34 0.029(3) 0.016(2) 0.028(3) 0.0028(19) -0.004(2) -0.0016(19)
C35 0.014(2) 0.021(3) 0.016(2) -0.004(2) -0.0009(19) 0.0032(19)
C36 0.061(5) 0.022(3) 0.041(4) -0.001(3) -0.013(3) -0.011(3)
C37 0.029(3) 0.024(3) 0.031(3) 0.003(2) -0.001(2) -0.002(2)
C38 0.035(4) 0.036(3) 0.050(4) 0.004(3) 0.016(3) -0.003(3)
N39 0.017(2) 0.025(2) 0.021(2) 0.0008(18) -0.0023(18) 0.0023(18)
C40 0.023(3) 0.022(3) 0.023(3) 0.003(2) 0.002(2) 0.006(2)
C41 0.034(3) 0.025(3) 0.052(4) -0.012(3) 0.000(3) 0.002(3)
C42 0.024(3) 0.022(3) 0.032(3) -0.004(2) -0.002(2) -0.005(2)
C43 0.028(3) 0.027(3) 0.037(3) 0.003(3) 0.001(3) 0.000(2)
C44 0.034(3) 0.025(3) 0.042(4) 0.000(3) 0.012(3) -0.003(3)
C45 0.029(3) 0.031(3) 0.035(3) 0.001(3) -0.002(3) 0.000(3)
C46 0.038(4) 0.032(3) 0.039(4) -0.006(3) 0.003(3) -0.010(3)
C47 0.045(4) 0.023(3) 0.033(3) 0.007(3) -0.007(3) -0.007(3)
C48 0.028(3) 0.034(3) 0.027(3) -0.009(2) -0.001(2) -0.007(3)
C49 0.020(3) 0.024(3) 0.037(3) -0.006(2) 0.004(2) -0.001(2)
C50 0.023(3) 0.017(2) 0.027(3) 0.002(2) 0.000(2) 0.005(2)
C51 0.038(3) 0.026(3) 0.031(3) -0.002(2) -0.010(3) 0.007(3)
C53 0.042(4) 0.028(3) 0.055(5) 0.011(3) 0.017(4) -0.010(3)
C54 0.020(3) 0.023(3) 0.026(3) 0.002(2) -0.002(2) -0.007(2)
C55 0.025(3) 0.023(3) 0.037(3) -0.005(2) 0.004(3) -0.007(2)
C56 0.027(3) 0.018(3) 0.036(3) 0.003(2) 0.012(2) -0.002(2)
N58 0.030(3) 0.023(2) 0.040(3) 0.002(2) 0.008(2) 0.000(2)
C59 0.044(4) 0.040(4) 0.051(4) 0.008(3) -0.021(4) -0.009(3)
C60 0.035(3) 0.035(3) 0.026(3) -0.002(3) 0.008(3) -0.001(3)
C61 0.036(3) 0.029(3) 0.035(3) 0.009(3) -0.012(3) -0.009(3)
C7 0.034(3) 0.038(4) 0.039(4) -0.014(3) -0.007(3) -0.008(3)
C13 0.020(3) 0.023(3) 0.031(3) 0.003(2) -0.007(2) -0.007(2)
C19 0.037(3) 0.027(3) 0.031(3) -0.001(2) -0.005(3) 0.003(3)
C17 0.061(5) 0.038(4) 0.058(5) -0.004(4) -0.031(4) -0.003(4)
C22 0.021(3) 0.040(3) 0.027(3) -0.007(3) 0.005(2) -0.012(3)
C24 0.040(4) 0.021(3) 0.038(3) 0.003(3) -0.011(3) 0.000(3)
C25 0.030(3) 0.013(2) 0.031(3) 0.003(2) 0.000(2) 0.001(2)
C10 0.029(3) 0.027(3) 0.033(3) -0.004(3) 0.013(2) -0.007(2)
C26 0.042(4) 0.035(4) 0.041(4) -0.019(3) 0.010(3) -0.001(3)
C28 0.034(3) 0.021(3) 0.030(3) 0.006(2) -0.001(3) -0.005(2)
C34 0.034(3) 0.041(4) 0.033(3) 0.003(3) 0.010(3) -0.010(3)
C39 0.036(4) 0.037(4) 0.037(3) 0.013(3) 0.004(3) 0.002(3)
Cl1 0.0907(18) 0.0736(16) 0.0580(13) 0.0109(12) 0.0010(13) -0.0425(14)
Cl2 0.0732(15) 0.1001(18) 0.0295(9) -0.0153(10) 0.0137(9) -0.0595(14)
Cl3 0.0484(11) 0.0584(12) 0.0677(14) -0.0173(11) 0.0006(10) 0.0089(9)
O34 0.032(3) 0.061(4) 0.064(4) -0.010(3) 0.018(3) 0.016(3)
O31A 0.044(4) 0.062(5) 0.057(4) -0.023(3) 0.001(3) 0.029(3)
O23 0.085(5) 0.055(4) 0.045(3) -0.005(3) 0.002(3) -0.016(3)
O21 0.062(4) 0.075(4) 0.047(3) -0.009(3) -0.010(3) -0.021(3)
O14 0.055(4) 0.109(6) 0.047(3) -0.012(4) 0.017(3) -0.007(4)
O24 0.071(4) 0.131(7) 0.030(3) 0.000(4) 0.006(3) -0.038(5)
O12 0.131(8) 0.098(6) 0.074(6) -0.020(5) 0.042(6) -0.031(6)
O22 0.100(6) 0.171(10) 0.065(5) -0.038(5) 0.028(4) -0.109(7)
O32 0.054(4) 0.089(5) 0.072(4) -0.025(4) 0.007(3) -0.007(4)
O11 0.119(9) 0.101(7) 0.106(7) 0.007(6) -0.005(7) -0.021(6)
O33 0.059(4) 0.061(4) 0.104(6) -0.016(4) 0.013(4) 0.004(3)
O13 0.231(18) 0.131(11) 0.187(16) -0.045(10) 0.093(13) -0.109(13)
Cl4 0.110(3) 0.154(3) 0.0761(19) 0.070(2) 0.0357(19) 0.087(3)
O41 0.065(4) 0.091(5) 0.048(3) 0.032(3) 0.008(3) 0.047(4)
O42 0.198(11) 0.090(6) 0.047(4) 0.018(4) -0.020(5) 0.081(7)
O43 0.108(7) 0.180(11) 0.064(5) 0.049(6) 0.040(5) 0.082(8)
O18 0.045(2) 0.045(2) 0.045(2) -0.006(3) -0.006(3) 0.006(3)
O15 0.025(2) 0.040(3) 0.034(2) 0.0068(19) 0.0008(18) -0.0057(18)
O16 0.032(3) 0.030(3) 0.041(4) 0.000 -0.011(3) 0.000
O10 0.033(2) 0.023(2) 0.045(3) 0.0031(19) 0.003(2) -0.0034(18)
O17 0.020(3) 0.039(4) 0.065(5) 0.000 -0.014(3) 0.000
O25 0.042(3) 0.099(5) 0.070(4) 0.027(4) -0.006(3) 0.021(3)
O19 0.060(4) 0.054(4) 0.067(4) -0.006(3) -0.004(3) 0.000(3)
O29 0.123(7) 0.079(5) 0.039(3) -0.020(3) 0.000(4) 0.033(5)
O27 0.187(12) 0.149(9) 0.062(5) 0.040(6) -0.040(6) -0.129(9)
O26 0.063(5) 0.127(9) 0.201(13) 0.085(9) -0.027(7) -0.019(6)
O28 0.152(10) 0.057(5) 0.199(12) 0.033(6) -0.131(10) -0.035(6)
O36 0.061(5) 0.167(11) 0.194(13) -0.118(10) -0.026(7) 0.011(6)
O30A 0.085(6) 0.144(10) 0.114(8) 0.027(7) -0.019(6) -0.018(6)
O30B 0.049(6) 0.072(8) 0.051(7) 0.008(6) -0.003(5) 0.004(6)
O35 0.075(8) 0.036(5) 0.034(5) 0.003(4) -0.001(5) 0.017(5)
O38 0.105(8) 0.158(12) 0.191(14) 0.013(11) -0.049(9) 0.044(9)
O39 0.178(13) 0.069(6) 0.214(16) 0.001(8) 0.061(12) 0.023(7)
O40 0.32(2) 0.092(8) 0.115(9) -0.019(7) 0.047(12) -0.093(11)
O45 0.185(14) 0.138(11) 0.161(12) -0.085(10) 0.077(11) -0.069(10)
O48 0.061(7) 0.060(8) 0.065(8) -0.012(6) 0.018(6) 0.006(6)
O48A 0.088(11) 0.088(11) 0.062(8) -0.003(8) 0.018(8) -0.033(9)
O52 0.25(2) 0.091(9) 0.27(2) 0.016(11) -0.113(18) -0.042(11)
O51 0.40(5) 0.038(8) 0.127(18) -0.006(11) 0.05(2) 0.06(2)
O1WB 0.0079(18) 0.017(3) 0.0079(18) 0.000 0.000 0.000
O32A 0.104(7) 0.069(5) 0.111(7) 0.000(5) 0.010(6) 0.026(5)
O3W 0.122(14) 0.052(8) 0.087(11) 0.003(7) -0.052(10) 0.026(9)
O44 0.075(11) 0.071(10) 0.22(2) 0.022(13) 0.064(13) -0.046(9)

loop_
_atom_type_symbol
_atom_type_description
_atom_type_scat_dispersion_real
_atom_type_scat_dispersion_imag
_atom_type_scat_source
C C 0.0033 0.0016 'International Tables Vol C Tables 4.2.6.8 and 6.1.1.4'
H H 0.0000 0.0000 'International Tables Vol C Tables 4.2.6.8 and 6.1.1.4'
N N 0.0061 0.0033 'International Tables Vol C Tables 4.2.6.8 and 6.1.1.4'
O O 0.0106 0.0060 'International Tables Vol C Tables 4.2.6.8 and 6.1.1.4'
P P 0.1023 0.0942 'International Tables Vol C Tables 4.2.6.8 and 6.1.1.4'
Cl Cl 0.1484 0.1585 'International Tables Vol C Tables 4.2.6.8 and 6.1.1.4'
Ni Ni 0.3393 1.1124 'International Tables Vol C Tables 4.2.6.8 and 6.1.1.4'

loop_
_geom_angle_atom_site_label_1
_geom_angle_atom_site_label_2
_geom_angle_atom_site_label_3
_geom_angle
_geom_angle_site_symmetry_1
_geom_angle_site_symmetry_3
O2 Ni1 O3 179.5(2) . .
O2 Ni1 N24 90.7(2) . 42
O3 Ni1 N24 89.8(2) . 42
O2 Ni1 N16 89.3(2) . .
O3 Ni1 N16 90.2(2) . .
N24 Ni1 N16 180.0(3) 42 .
O2 Ni1 N58 90.5(2) . .
O3 Ni1 N58 89.6(2) . .
N24 Ni1 N58 89.9(2) 42 .
N16 Ni1 N58 90.1(2) . .
O2 Ni1 N26 90.2(2) . .
O3 Ni1 N26 89.6(2) . .
N24 Ni1 N26 89.8(2) 42 .
N16 Ni1 N26 90.1(2) . .
N58 Ni1 N26 179.2(2) . .
O5 Ni2 N34 90.1(2) . .
O5 Ni2 N28 89.92(18) . .
N34 Ni2 N28 89.8(2) . .
O5 Ni2 O6 179.6(2) . .
N34 Ni2 O6 90.21(19) . .
N28 Ni2 O6 89.84(18) . .
O5 Ni2 N39 89.37(18) . .
N34 Ni2 N39 179.3(2) . .
N28 Ni2 N39 90.55(19) . .
O6 Ni2 N39 90.37(18) . .
O5 Ni2 N17 90.46(19) . 41_545
N34 Ni2 N17 89.8(2) . 41_545
N28 Ni2 N17 179.5(2) . 41_545
O6 Ni2 N17 89.78(19) . 41_545
N39 Ni2 N17 89.85(19) . 41_545
O7 P3 N14 113.47(18) . 42
O7 P3 N14 113.47(18) . .
N14 P3 N14 105.2(2) 42 .
O7 P3 N14 113.47(18) . 41_545
N14 P3 N14 105.2(2) 42 41_545
N14 P3 N14 105.2(2) . 41_545
O8 P4 N22 113.3(3) . .
O8 P4 N19 113.1(3) . .
N22 P4 N19 104.9(3) . .
O8 P4 N25 113.8(3) . .
N22 P4 N25 105.5(3) . .
N19 P4 N25 105.4(3) . .
O4 P5 N32 113.7(3) . .
O4 P5 N20 113.2(3) . .
N32 P5 N20 106.3(3) . .
O4 P5 N31 112.4(3) . .
N32 P5 N31 105.8(3) . .
N20 P5 N31 104.8(3) . .
O1 P1 N15 113.78(19) . 41_545
O1 P1 N15 113.78(19) . .
N15 P1 N15 104.8(2) 41_545 .
O1 P1 N15 113.78(19) . 42
N15 P1 N15 104.8(2) 41_545 42
N15 P1 N15 104.8(2) . 42
C39 C12 C44 118.5(6) . .
C39 C12 N20 120.2(7) . .
C44 C12 N20 121.2(6) . .
C35 N14 P3 127.6(4) . .
C35 N14 H14 116.2 . .
P3 N14 H14 116.2 . .
C56 N15 P1 126.5(4) . .
C56 N15 H15 116.7 . .
P1 N15 H15 116.7 . .
C44 N16 C38 118.2(7) . .
C44 N16 Ni1 120.5(5) . .
C38 N16 Ni1 121.3(5) . .
C42 N17 C48 119.4(6) . .
C42 N17 Ni2 119.4(4) . 42
C48 N17 Ni2 121.2(4) . 42
C43 C18 N19 124.0(6) . .
C43 C18 C45 118.9(6) . .
N19 C18 C45 117.1(6) . .
C18 N19 P4 126.9(4) . .
C18 N19 H19 116.6 . .
P4 N19 H19 116.6 . .
C12 N20 P5 130.0(5) . .
C12 N20 H20 115.0 . .
P5 N20 H20 115.0 . .
N58 C21 C19 123.9(6) . .
N58 C21 H21 118.1 . .
C19 C21 H21 118.1 . .
C50 N22 P4 126.7(4) . .
C50 N22 H22 116.6 . .
P4 N22 H22 116.6 . .
C36 N24 C61 117.0(7) . .
C36 N24 Ni1 121.3(6) . 41_545
C61 N24 Ni1 121.6(5) . 41_545
C49 N25 P4 127.4(4) . .
C49 N25 H25 116.3 . .
P4 N25 H25 116.3 . .
C26 N26 C55 119.1(6) . .
C26 N26 Ni1 120.8(4) . .
C55 N26 Ni1 120.1(4) . .
C10 N28 C40 119.0(5) . .
C10 N28 Ni2 120.4(4) . .
C40 N28 Ni2 120.5(4) . .
N39 C30 C35 122.2(5) . .
N39 C30 H30 118.9 . .
C35 C30 H30 118.9 . .
C28 N31 P5 128.2(5) . .
C28 N31 H31 115.9 . .
P5 N31 H31 115.9 . .
C47 N32 P5 128.5(5) . .
C47 N32 H32 115.8 . .
P5 N32 H32 115.8 . .
N39 C33 C13 122.8(5) . .
N39 C33 H33 118.6 . .
C13 C33 H33 118.6 . .
C25 N34 C37 119.5(5) . .
C25 N34 Ni2 120.3(4) . .
C37 N34 Ni2 120.2(4) . .
C54 C35 C30 118.6(5) . .
C54 C35 N14 119.1(5) . .
C30 C35 N14 122.3(5) . .
N24 C36 C17 122.5(8) . .
N24 C36 H36 118.7 . .
C17 C36 H36 118.7 . .
N34 C37 C51 121.0(6) . .
N34 C37 H37 119.5 . .
C51 C37 H37 119.5 . .
N16 C38 C53 122.5(7) . .
N16 C38 H38 118.8 . .
C53 C38 H38 118.7 . .
C33 N39 C30 118.4(5) . .
C33 N39 Ni2 121.3(4) . .
C30 N39 Ni2 120.3(4) . .
N28 C40 C50 122.7(5) . .
N28 C40 H40 118.7 . .
C50 C40 H40 118.7 . .
C49 C41 C7 118.4(6) . .
C49 C41 H41 120.8 . .
C7 C41 H41 120.8 . .
N17 C42 C49 122.1(6) . .
N17 C42 H42 119.0 . .
C49 C42 H42 119.0 . .
N58 C43 C18 123.3(6) . .
N58 C43 H43 118.4 . .
C18 C43 H43 118.4 . .
N16 C44 C12 122.6(6) . .
N16 C44 H44 118.7 . .
C12 C44 H44 118.7 . .
C19 C45 C18 117.8(6) . .
C19 C45 H45 121.1 . .
C18 C45 H45 121.1 . .
C26 C46 C22 119.9(6) . .
C26 C46 H46 120.0 . .
C22 C46 H46 120.1 . .
C61 C47 N32 123.0(6) . .
C61 C47 C59 117.5(7) . .
N32 C47 C59 119.5(7) . .
N17 C48 C7 120.8(6) . .
N17 C48 H48 119.6 . .
C7 C48 H48 119.6 . .
C41 C49 C42 118.8(6) . .
C41 C49 N25 119.4(6) . .
C42 C49 N25 121.8(5) . .
C40 C50 N22 123.4(5) . .
C40 C50 C60 118.5(6) . .
N22 C50 C60 118.1(5) . .
C24 C51 C37 120.4(6) . .
C24 C51 H51 119.8 . .
C37 C51 H51 119.8 . .
C38 C53 C39 118.8(6) . .
C38 C53 H53 120.6 . .
C39 C53 H53 120.6 . .
C13 C54 C35 118.5(5) . .
C13 C54 H54 120.7 . .
C35 C54 H54 120.7 . .
N26 C55 C56 122.0(6) . .
N26 C55 H55 119.0 . .
C56 C55 H55 119.0 . .
C22 C56 C55 118.9(6) . .
C22 C56 N15 118.6(5) . .
C55 C56 N15 122.4(6) . .
C21 N58 C43 116.9(6) . .
C21 N58 Ni1 121.9(4) . .
C43 N58 Ni1 121.2(4) . .
C17 C59 C47 116.5(8) . .
C17 C59 H59 121.8 . .
C47 C59 H59 121.8 . .
C34 C60 C50 118.9(6) . .
C34 C60 H60 120.6 . .
C50 C60 H60 120.5 . .
N24 C61 C47 124.4(6) . .
N24 C61 H61 117.8 . .
C47 C61 H61 117.8 . .
C48 C7 C41 120.5(6) . .
C48 C7 H7 119.8 . .
C41 C7 H7 119.8 . .
C33 C13 C54 119.5(5) . .
C33 C13 H13 120.3 . .
C54 C13 H13 120.3 . .
C45 C19 C21 119.2(6) . .
C45 C19 H19A 120.4 . .
C21 C19 H19A 120.4 . .
C36 C17 C59 121.9(7) . .
C36 C17 H17 119.0 . .
C59 C17 H17 119.0 . .
C56 C22 C46 117.7(6) . .
C56 C22 H22A 121.1 . .
C46 C22 H22A 121.1 . .
C51 C24 C28 118.3(6) . .
C51 C24 H24 120.9 . .
C28 C24 H24 120.9 . .
N34 C25 C28 122.1(6) . .
N34 C25 H25A 118.9 . .
C28 C25 H25A 118.9 . .
N28 C10 C34 122.1(6) . .
N28 C10 H10 118.9 . .
C34 C10 H10 118.9 . .
N26 C26 C46 122.2(6) . .
N26 C26 H26 118.9 . .
C46 C26 H26 118.9 . .
C24 C28 N31 120.0(6) . .
C24 C28 C25 118.6(6) . .
N31 C28 C25 121.4(6) . .
C60 C34 C10 118.8(6) . .
C60 C34 H34 120.6 . .
C10 C34 H34 120.6 . .
C12 C39 C53 119.3(7) . .
C12 C39 H39 120.3 . .
C53 C39 H39 120.3 . .
O13 Cl1 O12 119.6(9) . .
O13 Cl1 O14 110.9(8) . .
O12 Cl1 O14 113.4(6) . .
O13 Cl1 O11 105.5(11) . .
O12 Cl1 O11 101.4(7) . .
O14 Cl1 O11 103.9(6) . .
O22 Cl2 O21 112.3(5) . .
O22 Cl2 O24 110.6(5) . .
O21 Cl2 O24 106.8(5) . .
O22 Cl2 O23 108.7(6) . .
O21 Cl2 O23 108.9(4) . .
O24 Cl2 O23 109.5(5) . .
O32A Cl3 O34 60.4(5) . .
O32A Cl3 O32 133.8(6) . .
O34 Cl3 O32 111.3(5) . .
O32A Cl3 O33 116.3(6) . .
O34 Cl3 O33 108.8(4) . .
O32 Cl3 O33 109.4(5) . .
O32A Cl3 O31A 51.5(5) . .
O34 Cl3 O31A 111.5(4) . .
O32 Cl3 O31A 110.0(4) . .
O33 Cl3 O31A 105.6(5) . .
Cl3 O34 O32A 59.6(4) . .
O32A O31A Cl3 60.5(5) . .
O44A Cl4 O42 63.9(10) . .
O44A Cl4 O43 171.7(11) . .
O42 Cl4 O43 122.1(6) . .
O44A Cl4 O41 58.1(9) . .
O42 Cl4 O41 118.8(6) . .
O43 Cl4 O41 114.2(5) . .
O44A Cl4 O44 93.3(13) . .
O42 Cl4 O44 100.2(12) . .
O43 Cl4 O44 91.2(11) . .
O41 Cl4 O44 100.8(10) . .
O44A O41 Cl4 40.4(7) . .
O44A O42 Cl4 41.0(7) . .
O31A O32A Cl3 68.1(6) . .
O31A O32A O34 127.6(9) . .
Cl3 O32A O34 60.0(5) . .
Cl4 O44A O41 81.5(12) . .
Cl4 O44A O42 75.1(11) . .
O41 O44A O42 149.0(14) . .

loop_
_geom_bond_atom_site_label_1
_geom_bond_atom_site_label_2
_geom_bond_distance
_geom_bond_site_symmetry_2
Ni1 O2 2.072(5) .
Ni1 O3 2.093(5) .
Ni1 N24 2.101(7) 42
Ni1 N16 2.107(6) .
Ni1 N58 2.111(5) .
Ni1 N26 2.114(6) .
Ni2 O5 2.070(4) .
Ni2 N34 2.101(5) .
Ni2 N28 2.108(5) .
Ni2 O6 2.111(4) .
Ni2 N39 2.122(5) .
Ni2 N17 2.122(5) 41_545
P3 O7 1.475(7) .
P3 N14 1.631(4) 42
P3 N14 1.631(4) .
P3 N14 1.631(4) 41_545
P4 O8 1.490(5) .
P4 N22 1.639(6) .
P4 N19 1.641(5) .
P4 N25 1.643(6) .
P5 O4 1.467(5) .
P5 N32 1.619(6) .
P5 N20 1.639(6) .
P5 N31 1.657(6) .
P1 O1 1.482(8) .
P1 N15 1.638(5) 41_545
P1 N15 1.638(5) .
P1 N15 1.638(5) 42
C12 C39 1.373(10) .
C12 C44 1.375(11) .
C12 N20 1.398(9) .
N14 C35 1.403(7) .
N14 H14 0.8800 .
N15 C56 1.424(8) .
N15 H15 0.8800 .
N16 C44 1.339(9) .
N16 C38 1.353(9) .
N17 C42 1.341(8) .
N17 C48 1.350(8) .
N17 Ni2 2.122(5) 42
C18 C43 1.365(9) .
C18 N19 1.420(9) .
C18 C45 1.425(9) .
N19 H19 0.8800 .
N20 H20 0.8800 .
C21 N58 1.341(9) .
C21 C19 1.381(10) .
C21 H21 0.9500 .
N22 C50 1.405(8) .
N22 H22 0.8800 .
N24 C36 1.331(9) .
N24 C61 1.341(10) .
N24 Ni1 2.101(7) 41_545
N25 C49 1.419(9) .
N25 H25 0.8800 .
N26 C26 1.339(9) .
N26 C55 1.343(9) .
N28 C10 1.338(8) .
N28 C40 1.351(8) .
C30 N39 1.339(7) .
C30 C35 1.399(8) .
C30 H30 0.9500 .
N31 C28 1.394(9) .
N31 H31 0.8800 .
N32 C47 1.397(10) .
N32 H32 0.8800 .
C33 N39 1.337(8) .
C33 C13 1.371(8) .
C33 H33 0.9500 .
N34 C25 1.328(8) .
N34 C37 1.357(8) .
C35 C54 1.389(8) .
C36 C17 1.344(13) .
C36 H36 0.9500 .
C37 C51 1.390(9) .
C37 H37 0.9500 .
C38 C53 1.353(12) .
C38 H38 0.9500 .
C40 C50 1.363(9) .
C40 H40 0.9500 .
C41 C49 1.380(9) .
C41 C7 1.388(11) .
C41 H41 0.9500 .
C42 C49 1.385(9) .
C42 H42 0.9500 .
C43 N58 1.356(9) .
C43 H43 0.9500 .
C44 H44 0.9500 .
C45 C19 1.372(10) .
C45 H45 0.9500 .
C46 C26 1.359(10) .
C46 C22 1.407(10) .
C46 H46 0.9500 .
C47 C61 1.381(11) .
C47 C59 1.413(10) .
C48 C7 1.366(10) .
C48 H48 0.9500 .
C50 C60 1.420(9) .
C51 C24 1.383(10) .
C51 H51 0.9500 .
C53 C39 1.397(11) .
C53 H53 0.9500 .
C54 C13 1.384(8) .
C54 H54 0.9500 .
C55 C56 1.391(9) .
C55 H55 0.9500 .
C56 C22 1.391(9) .
C59 C17 1.381(13) .
C59 H59 0.9500 .
C60 C34 1.376(10) .
C60 H60 0.9500 .
C61 H61 0.9500 .
C7 H7 0.9500 .
C13 H13 0.9500 .
C19 H19A 0.9500 .
C17 H17 0.9500 .
C22 H22A 0.9500 .
C24 C28 1.395(10) .
C24 H24 0.9500 .
C25 C28 1.413(8) .
C25 H25A 0.9500 .
C10 C34 1.396(10) .
C10 H10 0.9500 .
C26 H26 0.9500 .
C34 H34 0.9500 .
C39 H39 0.9500 .
Cl1 O13 1.357(12) .
Cl1 O12 1.411(9) .
Cl1 O14 1.441(8) .
Cl1 O11 1.484(13) .
Cl2 O22 1.425(7) .
Cl2 O21 1.426(8) .
Cl2 O24 1.447(6) .
Cl2 O23 1.481(8) .
Cl3 O32A 1.362(9) .
Cl3 O34 1.366(6) .
Cl3 O32 1.386(8) .
Cl3 O33 1.449(9) .
Cl3 O31A 1.452(7) .
O34 O32A 1.372(11) .
O31A O32A 1.224(10) .
Cl4 O44A 0.913(15) .
Cl4 O42 1.345(8) .
Cl4 O43 1.355(9) .
Cl4 O41 1.392(6) .
Cl4 O44 1.503(14) .
O41 O44A 1.194(15) .
O42 O44A 1.250(16) .
O30A O30B 1.452(19) .
